data_7721136
loop_
_publ_author_name
'Langwald, Jan'
'Burguera Pi\~na, Sergi'
'Frontera, Antonio'
'Wickleder, Mathias Siegfried'

_publ_section_title
;
 Chalcogen Bonding vs. Weakly Coordinating Anions -- A Solid State Study
 on Halidoselenium Cations in an Oxoanionic Environment
;
_journal_name_full 'Dalton Transactions'
_journal_paper_doi 10.1039/D6DT01140C
_journal_year 2026
_chemical_formula_moiety 'Cl3 Se, Cl O3 S'
_chemical_formula_sum 'Cl4 O3 S Se'
_chemical_formula_weight 300.82
_chemical_melting_point ?
_chemical_properties_physical Moisture-sensitive
_space_group_crystal_system triclinic
_space_group_IT_number 2
_space_group_name_Hall '-P 1'
_space_group_name_H-M_alt 'P -1'
_atom_sites_solution_primary dual
_audit_creation_date 2025-10-17
_audit_creation_method
;FinalCif V156 by Daniel Kratzert, Freiburg 2025, 
https://dkratzert.de/finalcif.html
;
_audit_update_record
;
2025-11-12 deposited with the CCDC.	2026-06-11 downloaded from the CCDC.
;
_cell_angle_alpha 100.660(2)
_cell_angle_beta 97.718(2)
_cell_angle_gamma 102.1210(10)
_cell_formula_units_Z 8
_cell_length_a 9.1960(4)
_cell_length_b 9.5899(3)
_cell_length_c 18.7926(8)
_cell_measurement_reflns_used 9994
_cell_measurement_temperature 100.00
_cell_measurement_theta_max 30.493
_cell_measurement_theta_min 2.242
_cell_volume 1566.32(11)
_computing_cell_refinement 'SAINT V8.40B (?, 2016)'
_computing_data_reduction 'SAINT V8.40B (?, 2016)'
_computing_molecular_graphics 'Olex2 1.5 (Dolomanov et al., 2009)'
_computing_publication_material 'Olex2 1.5 (Dolomanov et al., 2009)'
_computing_structure_refinement 'SHELXL 2018/3 (Sheldrick, 2015)'
_computing_structure_solution 'SHELXT 2018/2 (Sheldrick, 2018)'
_diffrn_ambient_environment N2
_diffrn_ambient_temperature 100.00
_diffrn_detector CPAD
_diffrn_detector_area_resol_mean 7.41
_diffrn_detector_type 'Bruker PHOTON III'
_diffrn_measured_fraction_theta_full 0.999
_diffrn_measured_fraction_theta_max 0.998
_diffrn_measurement_device 'three-circle diffractometer'
_diffrn_measurement.device 'KAPPA diffractometer'

_diffrn_measurement_device_type 'BRUKER D8 Venture'
_diffrn_measurement_method '\f and \w scans'
_diffrn_measurement_specimen_support 'MiTeGen micromount'
_diffrn_radiation_monochromator 'multilayer mirror'
_diffrn_radiation_type MoK\a
_diffrn_radiation.type 'Mo K\a'

_diffrn_radiation_wavelength 0.71073
_diffrn_reflns_av_R_equivalents 0.0537
_diffrn_reflns_av_unetI/netI 0.0489
_diffrn_reflns_Laue_measured_fraction_full 0.999
_diffrn_reflns_Laue_measured_fraction_max 0.998
_diffrn_reflns_limit_h_max 12
_diffrn_reflns_limit_h_min -12
_diffrn_reflns_limit_k_max 12
_diffrn_reflns_limit_k_min -11
_diffrn_reflns_limit_l_max 25
_diffrn_reflns_limit_l_min -25
_diffrn_reflns_number 36329
_diffrn_reflns_point_group_measured_fraction_full 0.999
_diffrn_reflns_point_group_measured_fraction_max 0.998
_diffrn_reflns_theta_full 25.242
_diffrn_reflns_theta_max 28.699
_diffrn_reflns_theta_min 2.227
_diffrn_source 'microfocus sealed tube'
_diffrn_source_current 1.4
_diffrn_source_power 0.07
_diffrn_source_type 'INCOATEC I\mS 3.0'
_diffrn_source_voltage 50.0
_exptl_absorpt_coefficient_mu 6.360
_exptl_absorpt_correction_T_max 0.7461
_exptl_absorpt_correction_T_min 0.4488
_exptl_absorpt_correction_type multi-scan
_exptl_absorpt_process_details
;
SADABS-2016/2 (Bruker,2016/2) was used for absorption correction.
wR2(int) was 0.1083 before and 0.0478 after correction.
The Ratio of minimum to maximum transmission is 0.6015.
The \l/2 correction factor is Not present.
;
_exptl_crystal_colour colourless
_exptl_crystal_colour_primary colourless
_exptl_crystal_density_diffrn 2.551
_exptl_crystal_density_meas ?
_exptl_crystal_density_method 'not measured'
_exptl_crystal_description plate
_exptl_crystal_F_000 1136
_exptl_crystal_size_max 0.21
_exptl_crystal_size_mid 0.03
_exptl_crystal_size_min 0.02
_refine_diff_density_max 0.945
_refine_diff_density_min -0.889
_refine_diff_density_rms 0.189
_refine_ls_extinction_method none
_refine_ls_goodness_of_fit_ref 1.060
_refine_ls_hydrogen_treatment undef
_refine_ls_matrix_type full
_refine_ls_number_parameters 325
_refine_ls_number_reflns 8070
_refine_ls_number_restraints 0
_refine_ls_restrained_S_all 1.060
_refine_ls_R_factor_all 0.0541
_refine_ls_R_factor_gt 0.0404
_refine_ls_shift/su_max 0.000
_refine_ls_shift/su_mean 0.000
_refine_ls_structure_factor_coef Fsqd
_refine_ls_weighting_details 'w=1/[\s^2^(Fo^2^)+(0.0391P)^2^+4.0666P] where P=(Fo^2^+2Fc^2^)/3'
_refine_ls_weighting_scheme calc
_refine_ls_wR_factor_gt 0.0874
_refine_ls_wR_factor_ref 0.0935
_reflns_Friedel_coverage 0.000
_reflns_number_gt 6564
_reflns_number_total 8070
_reflns_threshold_expression 'I > 2\s(I)'
_cod_data_source_file d6dt01140c2.cif
_cod_data_source_block mo_langwald_jl_409
_cod_depositor_comments
;
The following automatic conversions were performed:

data item '_chemical_melting_point' value 'not measured' was changed
to '?' -- the value is undefined or not given.

data item '_exptl_crystal_density_meas' value 'not measured' was
changed to '?' -- the value is perceived as not measured.

Automatic conversion script
Id: cif_fix_values 8170 2020-07-09 18:12:32Z antanas 
;
_cod_database_code 7721136
_shelx_shelxl_version_number 2018/3
_shelx_space_group_comment
;
The symmetry employed for this shelxl refinement is uniquely defined
by the following loop, which should always be used as a source of
symmetry information in preference to the above space-group names.
They are only intended as comments.
;
_shelx_estimated_absorpt_t_min 0.349
_shelx_estimated_absorpt_t_max 0.883
_diffrn_measurement_ambient_temperature_device_make 'Oxford Cryostream 800'
_diffrn_measurement_device_typ 'Bruker D8 VENTURE dual wavelength Mo/Ag'
_olex2_refinement_description
;
;
_olex2_submission_special_instructions 'No special instructions were received'

loop_
_space_group_symop_operation_xyz
'x, y, z'
'-x, -y, -z'

loop_
_atom_site_label
_atom_site_type_symbol
_atom_site_fract_x
_atom_site_fract_y
_atom_site_fract_z
_atom_site_U_iso_or_equiv
_atom_site_adp_type
_atom_site_occupancy
_atom_site_site_symmetry_order
_atom_site_calc_flag
_atom_site_refinement_flags_posn
_atom_site_refinement_flags_adp
_atom_site_refinement_flags_occupancy
_atom_site_disorder_assembly
_atom_site_disorder_group
Se1 Se 0.15829(5) 0.11099(4) 0.37753(2) 0.00874(9) Uani 1 1 d . . . . .
Cl11 Cl 0.37973(12) 0.16024(12) 0.44356(6) 0.0173(2) Uani 1 1 d . . . . .
Cl12 Cl 0.03695(12) 0.15096(11) 0.46476(6) 0.0124(2) Uani 1 1 d . . . . .
Cl13 Cl 0.17923(13) 0.32011(11) 0.35072(6) 0.0159(2) Uani 1 1 d . . . . .
Se2 Se -0.20800(5) -0.05780(5) 0.10778(2) 0.01114(10) Uani 1 1 d . . . . .
Cl21 Cl -0.12225(14) -0.16906(13) 0.01966(6) 0.0189(2) Uani 1 1 d . . . . .
Cl22 Cl -0.44135(12) -0.15199(13) 0.06410(6) 0.0185(2) Uani 1 1 d . . . . .
Cl23 Cl -0.19883(14) 0.14397(13) 0.07361(7) 0.0221(2) Uani 1 1 d . . . . .
Se3 Se 0.17983(5) -0.37461(4) 0.16496(2) 0.00882(9) Uani 1 1 d . . . . .
Cl31 Cl 0.20020(13) -0.42813(12) 0.05224(6) 0.0146(2) Uani 1 1 d . . . . .
Cl32 Cl 0.41369(12) -0.29781(13) 0.21148(6) 0.0181(2) Uani 1 1 d . . . . .
Cl33 Cl 0.15073(14) -0.59156(12) 0.18350(7) 0.0197(2) Uani 1 1 d . . . . .
Se4 Se 0.76021(5) 0.48622(4) 0.34505(2) 0.00931(9) Uani 1 1 d . . . . .
Cl41 Cl 0.76034(15) 0.46371(13) 0.45615(6) 0.0217(3) Uani 1 1 d . . . . .
Cl42 Cl 0.53221(13) 0.37165(13) 0.30114(7) 0.0226(2) Uani 1 1 d . . . . .
Cl43 Cl 0.72616(13) 0.70278(12) 0.35868(6) 0.0170(2) Uani 1 1 d . . . . .
Cl1 Cl 0.36688(13) 0.13843(13) 0.13617(6) 0.0183(2) Uani 1 1 d . . . . .
S1 S 0.20608(12) 0.01891(11) 0.18066(6) 0.0116(2) Uani 1 1 d . . . . .
O11 O 0.1871(4) -0.1281(3) 0.13948(19) 0.0210(7) Uani 1 1 d . . . . .
O12 O 0.2724(4) 0.0455(4) 0.25689(17) 0.0183(7) Uani 1 1 d . . . . .
O13 O 0.0755(4) 0.0776(4) 0.16607(18) 0.0179(7) Uani 1 1 d . . . . .
Cl2 Cl -0.36593(15) 0.00734(14) 0.35251(8) 0.0263(3) Uani 1 1 d . . . . .
S2 S -0.22014(12) 0.09168(12) 0.28986(6) 0.0125(2) Uani 1 1 d . . . . .
O21 O -0.3098(4) 0.0554(5) 0.21718(19) 0.0277(9) Uani 1 1 d . . . . .
O22 O -0.1746(4) 0.2456(3) 0.3236(2) 0.0218(8) Uani 1 1 d . . . . .
O23 O -0.0978(4) 0.0179(3) 0.29695(18) 0.0156(7) Uani 1 1 d . . . . .
Cl3 Cl -0.41857(13) -0.54610(13) 0.08585(6) 0.0202(2) Uani 1 1 d . . . . .
S3 S -0.21863(12) -0.43104(11) 0.15349(6) 0.0103(2) Uani 1 1 d . . . . .
O31 O -0.2114(4) -0.5007(4) 0.21508(17) 0.0190(7) Uani 1 1 d . . . . .
O32 O -0.2346(4) -0.2824(3) 0.17020(18) 0.0180(7) Uani 1 1 d . . . . .
O33 O -0.1075(4) -0.4540(4) 0.10794(17) 0.0168(7) Uani 1 1 d . . . . .
Cl4 Cl 0.35509(12) -0.29039(13) 0.40141(6) 0.0191(2) Uani 1 1 d . . . . .
S4 S 0.13746(12) -0.27219(11) 0.37117(6) 0.0097(2) Uani 1 1 d . . . . .
O41 O 0.1226(4) -0.2753(4) 0.29380(17) 0.0175(7) Uani 1 1 d . . . . .
O42 O 0.1333(4) -0.1347(3) 0.41611(17) 0.0161(7) Uani 1 1 d . . . . .
O43 O 0.0477(4) -0.3979(3) 0.39020(19) 0.0179(7) Uani 1 1 d . . . . .

loop_
_atom_site_aniso_label
_atom_site_aniso_U_11
_atom_site_aniso_U_22
_atom_site_aniso_U_33
_atom_site_aniso_U_23
_atom_site_aniso_U_13
_atom_site_aniso_U_12
Se1 0.0102(2) 0.00762(19) 0.0085(2) 0.00212(15) 0.00221(15) 0.00193(16)
Cl11 0.0114(5) 0.0193(5) 0.0199(6) 0.0040(4) -0.0003(4) 0.0029(4)
Cl12 0.0159(5) 0.0112(5) 0.0113(5) 0.0016(4) 0.0062(4) 0.0038(4)
Cl13 0.0183(5) 0.0111(5) 0.0208(6) 0.0079(4) 0.0060(4) 0.0036(4)
Se2 0.0118(2) 0.0092(2) 0.0117(2) 0.00236(16) 0.00021(16) 0.00200(16)
Cl21 0.0230(6) 0.0195(6) 0.0145(5) 0.0018(4) 0.0046(4) 0.0069(5)
Cl22 0.0121(5) 0.0201(6) 0.0193(6) 0.0036(4) -0.0030(4) 0.0000(4)
Cl23 0.0201(6) 0.0164(5) 0.0316(7) 0.0120(5) 0.0010(5) 0.0047(5)
Se3 0.0114(2) 0.00816(19) 0.00748(19) 0.00194(15) 0.00190(15) 0.00332(16)
Cl31 0.0192(5) 0.0164(5) 0.0082(5) 0.0007(4) 0.0044(4) 0.0050(4)
Cl32 0.0116(5) 0.0250(6) 0.0158(5) 0.0033(4) -0.0002(4) 0.0029(4)
Cl33 0.0274(6) 0.0119(5) 0.0224(6) 0.0092(4) 0.0031(5) 0.0065(5)
Se4 0.0104(2) 0.00802(19) 0.0089(2) 0.00178(15) 0.00167(16) 0.00107(16)
Cl41 0.0335(7) 0.0190(6) 0.0109(5) 0.0049(4) 0.0065(5) 0.0000(5)
Cl42 0.0110(5) 0.0226(6) 0.0291(6) 0.0033(5) -0.0004(5) -0.0025(5)
Cl43 0.0203(6) 0.0130(5) 0.0183(5) 0.0008(4) 0.0021(4) 0.0082(4)
Cl1 0.0162(5) 0.0212(6) 0.0189(6) 0.0089(4) 0.0049(4) 0.0022(4)
S1 0.0134(5) 0.0088(5) 0.0130(5) 0.0037(4) 0.0021(4) 0.0029(4)
O11 0.031(2) 0.0090(15) 0.0239(18) 0.0057(14) 0.0028(15) 0.0064(14)
O12 0.0208(18) 0.0229(18) 0.0115(16) 0.0020(13) 0.0033(13) 0.0070(14)
O13 0.0150(16) 0.0154(16) 0.0210(17) 0.0018(13) 0.0000(13) 0.0028(13)
Cl2 0.0235(6) 0.0225(6) 0.0406(8) 0.0126(5) 0.0179(6) 0.0097(5)
S2 0.0126(5) 0.0108(5) 0.0131(5) 0.0011(4) 0.0004(4) 0.0033(4)
O21 0.0201(19) 0.047(2) 0.0166(18) 0.0012(16) -0.0044(15) 0.0200(18)
O22 0.0178(17) 0.0090(15) 0.039(2) 0.0061(14) 0.0045(15) 0.0047(13)
O23 0.0136(16) 0.0126(15) 0.0193(17) -0.0010(13) 0.0012(13) 0.0051(13)
Cl3 0.0136(5) 0.0215(6) 0.0191(6) -0.0028(4) -0.0013(4) -0.0007(4)
S3 0.0120(5) 0.0101(5) 0.0080(5) 0.0019(4) 0.0014(4) 0.0013(4)
O31 0.0274(19) 0.0212(18) 0.0099(16) 0.0057(13) 0.0045(14) 0.0069(15)
O32 0.0258(19) 0.0135(16) 0.0145(16) 0.0045(13) 0.0025(14) 0.0036(14)
O33 0.0131(16) 0.0256(18) 0.0123(16) 0.0062(13) 0.0048(13) 0.0024(14)
Cl4 0.0113(5) 0.0256(6) 0.0220(6) 0.0091(5) 0.0018(4) 0.0055(5)
S4 0.0105(5) 0.0081(5) 0.0109(5) 0.0024(4) 0.0024(4) 0.0024(4)
O41 0.0202(17) 0.0242(18) 0.0106(15) 0.0052(13) 0.0023(13) 0.0098(14)
O42 0.0264(18) 0.0064(14) 0.0169(16) 0.0046(12) 0.0062(14) 0.0037(13)
O43 0.0139(16) 0.0139(16) 0.0268(18) 0.0100(14) 0.0013(14) 0.0018(13)

loop_
_atom_type_symbol
_atom_type_description
_atom_type_scat_dispersion_real
_atom_type_scat_dispersion_imag
_atom_type_scat_source
Cl Cl 0.1484 0.1585 'International Tables Vol C Tables 4.2.6.8 and 6.1.1.4'
O O 0.0106 0.0060 'International Tables Vol C Tables 4.2.6.8 and 6.1.1.4'
S S 0.1246 0.1234 'International Tables Vol C Tables 4.2.6.8 and 6.1.1.4'
Se Se -0.0929 2.2259 'International Tables Vol C Tables 4.2.6.8 and 6.1.1.4'

loop_
_geom_angle_atom_site_label_1
_geom_angle_atom_site_label_2
_geom_angle_atom_site_label_3
_geom_angle
_geom_angle_site_symmetry_1
_geom_angle_site_symmetry_3
_geom_angle_publ_flag
Cl12 Se1 Cl11 97.60(5) . . ?
Cl12 Se1 Cl13 96.44(4) . . ?
Cl13 Se1 Cl11 95.93(5) . . ?
Cl21 Se2 Cl23 98.61(5) . . ?
Cl22 Se2 Cl21 96.69(5) . . ?
Cl22 Se2 Cl23 96.34(5) . . ?
Cl31 Se3 Cl33 96.74(5) . . ?
Cl32 Se3 Cl31 98.42(5) . . ?
Cl32 Se3 Cl33 97.61(5) . . ?
Cl41 Se4 Cl43 97.95(5) . . ?
Cl42 Se4 Cl41 97.63(5) . . ?
Cl42 Se4 Cl43 97.44(5) . . ?
O11 S1 Cl1 103.10(15) . . ?
O11 S1 O13 113.5(2) . . ?
O12 S1 Cl1 104.02(15) . . ?
O12 S1 O11 115.2(2) . . ?
O12 S1 O13 114.9(2) . . ?
O13 S1 Cl1 104.17(15) . . ?
O21 S2 Cl2 103.89(18) . . ?
O21 S2 O22 115.0(2) . . ?
O21 S2 O23 114.1(2) . . ?
O22 S2 Cl2 103.80(16) . . ?
O22 S2 O23 113.4(2) . . ?
O23 S2 Cl2 105.01(15) . . ?
O31 S3 Cl3 104.14(16) . . ?
O31 S3 O32 115.19(19) . . ?
O31 S3 O33 113.8(2) . . ?
O32 S3 Cl3 104.33(15) . . ?
O33 S3 Cl3 102.85(15) . . ?
O33 S3 O32 114.6(2) . . ?
O41 S4 Cl4 104.29(14) . . ?
O41 S4 O42 114.53(19) . . ?
O41 S4 O43 115.4(2) . . ?
O42 S4 Cl4 104.01(15) . . ?
O42 S4 O43 113.9(2) . . ?
O43 S4 Cl4 102.78(14) . . ?

loop_
_geom_bond_atom_site_label_1
_geom_bond_atom_site_label_2
_geom_bond_distance
_geom_bond_site_symmetry_2
_geom_bond_publ_flag
Se1 Cl11 2.1472(12) . ?
Se1 Cl12 2.1255(11) . ?
Se1 Cl13 2.1331(11) . ?
Se2 Cl21 2.1337(12) . ?
Se2 Cl22 2.1292(12) . ?
Se2 Cl23 2.1377(12) . ?
Se3 Cl31 2.1286(11) . ?
Se3 Cl32 2.1268(12) . ?
Se3 Cl33 2.1404(11) . ?
Se4 Cl41 2.1381(11) . ?
Se4 Cl42 2.1252(12) . ?
Se4 Cl43 2.1387(11) . ?
Cl1 S1 2.0430(15) . ?
S1 O11 1.440(3) . ?
S1 O12 1.433(3) . ?
S1 O13 1.445(3) . ?
Cl2 S2 2.0394(16) . ?
S2 O21 1.438(4) . ?
S2 O22 1.442(3) . ?
S2 O23 1.453(3) . ?
Cl3 S3 2.0531(16) . ?
S3 O31 1.440(3) . ?
S3 O32 1.445(3) . ?
S3 O33 1.444(3) . ?
Cl4 S4 2.0583(15) . ?
S4 O41 1.436(3) . ?
S4 O42 1.439(3) . ?
S4 O43 1.444(3) . ?
